data_7208111
loop_
_publ_author_name
'Xing, Feifei'
'Bai, Yueling'
'He, Xiang'
'Jia, Juan'
'Zhou, Dong'
'Shao, Min'
'Zhu, Shourong'

_publ_section_title
;
 Novel complexes constructed by flexible 1,2,3,4,5,6-
 cyclohexanehexacarboxylate and transition metal ions -- From 0D
 mononuclear to 3D porous coordination polymers
;
_journal_issue 13
_journal_name_full CrystEngComm
_journal_page_first 4312
_journal_paper_doi 10.1039/c2ce25283j
_journal_volume 14
_journal_year 2012
_chemical_formula_sum 'C8 H14 Ni2 O13'
_chemical_formula_weight 435.61
_chemical_name_systematic
;
?
;
_space_group_IT_number 148
_symmetry_cell_setting rhombohedral
_symmetry_space_group_name_Hall '-R 3'
_symmetry_space_group_name_H-M 'R -3 :H'
_atom_sites_solution_hydrogens geom
_atom_sites_solution_primary direct
_atom_sites_solution_secondary difmap
_audit_creation_method SHELXL-97
_cell_angle_alpha 90.00
_cell_angle_beta 90.00
_cell_angle_gamma 120.00
_cell_formula_units_Z 9
_cell_length_a 14.2531(12)
_cell_length_b 14.2531(12)
_cell_length_c 14.554(2)
_cell_measurement_reflns_used 1563
_cell_measurement_temperature 296(2)
_cell_measurement_theta_max 27.60
_cell_measurement_theta_min 2.86
_cell_volume 2560.5(5)
_computing_cell_refinement 'Bruker SMART'
_computing_data_collection 'Bruker SMART'
_computing_data_reduction 'Bruker SAINT'
_computing_molecular_graphics 'Bruker SHELXTL'
_computing_publication_material 'Bruker SHELXTL'
_computing_structure_refinement 'SHELXL-97 (Sheldrick, 1997)'
_computing_structure_solution 'SHELXS-97 (Sheldrick, 1990)'
_diffrn_ambient_temperature 296(2)
_diffrn_measured_fraction_theta_full 1.000
_diffrn_measured_fraction_theta_max 1.000
_diffrn_measurement_device_type 'CCD area detector'
_diffrn_measurement_method 'phi and omega scans'
_diffrn_radiation_monochromator graphite
_diffrn_radiation_source 'fine-focus sealed tube'
_diffrn_radiation_type MoK\a
_diffrn_radiation_wavelength 0.71073
_diffrn_reflns_av_R_equivalents 0.0341
_diffrn_reflns_av_sigmaI/netI 0.0281
_diffrn_reflns_limit_h_max 15
_diffrn_reflns_limit_h_min -16
_diffrn_reflns_limit_k_max 16
_diffrn_reflns_limit_k_min -15
_diffrn_reflns_limit_l_max 17
_diffrn_reflns_limit_l_min -13
_diffrn_reflns_number 4473
_diffrn_reflns_theta_full 25.05
_diffrn_reflns_theta_max 25.05
_diffrn_reflns_theta_min 2.16
_exptl_absorpt_coefficient_mu 3.397
_exptl_absorpt_correction_T_max 0.5499
_exptl_absorpt_correction_T_min 0.4839
_exptl_absorpt_correction_type multi-scan
_exptl_absorpt_process_details sadabs
_exptl_crystal_density_diffrn 2.543
_exptl_crystal_density_method 'not measured'
_exptl_crystal_F_000 1998
_exptl_crystal_size_max 0.25
_exptl_crystal_size_mid 0.20
_exptl_crystal_size_min 0.20
_refine_diff_density_max 0.685
_refine_diff_density_min -0.872
_refine_diff_density_rms 0.135
_refine_ls_extinction_method none
_refine_ls_goodness_of_fit_ref 1.238
_refine_ls_hydrogen_treatment constr
_refine_ls_matrix_type full
_refine_ls_number_parameters 110
_refine_ls_number_reflns 1015
_refine_ls_number_restraints 2
_refine_ls_restrained_S_all 1.424
_refine_ls_R_factor_all 0.0416
_refine_ls_R_factor_gt 0.0352
_refine_ls_shift/su_max 0.000
_refine_ls_shift/su_mean 0.000
_refine_ls_structure_factor_coef Fsqd
_refine_ls_weighting_details 'calc w=1/[\s^2^(Fo^2^)+(0.0556P)^2^+15.8343P] where P=(Fo^2^+2Fc^2^)/3'
_refine_ls_weighting_scheme calc
_refine_ls_wR_factor_gt 0.1092
_refine_ls_wR_factor_ref 0.1124
_reflns_number_gt 883
_reflns_number_total 1015
_reflns_threshold_expression >2sigma(I)
_cod_data_source_file c2ce25283j.txt
_cod_data_source_block 090420b_0m
_cod_depositor_comments
;
The following automatic conversions were performed:

'_symmetry_cell_setting' value 'Rhombohedral' changed to
'rhombohedral' according to
/home/saulius/struct/CIF-dictionaries/cif_core.dic dictionary named
'cif_core.dic' version 2.4.1 from 2010-06-29.

Automatic conversion script
Id: cif_fix_values 1891 2012-01-12 08:04:46Z andrius 
;
_cod_original_sg_symbol_H-M R-3
_cod_database_code 7208111

loop_
_symmetry_equiv_pos_as_xyz
'x, y, z'
'-y, x-y, z'
'-x+y, -x, z'
'x+2/3, y+1/3, z+1/3'
'-y+2/3, x-y+1/3, z+1/3'
'-x+y+2/3, -x+1/3, z+1/3'
'x+1/3, y+2/3, z+2/3'
'-y+1/3, x-y+2/3, z+2/3'
'-x+y+1/3, -x+2/3, z+2/3'
'-x, -y, -z'
'y, -x+y, -z'
'x-y, x, -z'
'-x+2/3, -y+1/3, -z+1/3'
'y+2/3, -x+y+1/3, -z+1/3'
'x-y+2/3, x+1/3, -z+1/3'
'-x+1/3, -y+2/3, -z+2/3'
'y+1/3, -x+y+2/3, -z+2/3'
'x-y+1/3, x+2/3, -z+2/3'

loop_
_atom_site_label
_atom_site_type_symbol
_atom_site_fract_x
_atom_site_fract_y
_atom_site_fract_z
_atom_site_U_iso_or_equiv
_atom_site_adp_type
_atom_site_occupancy
_atom_site_symmetry_multiplicity
_atom_site_calc_flag
_atom_site_refinement_flags
Ni1 Ni 0.73286(5) 1.05310(5) 0.89221(5) 0.0139(3) Uani 1 1 d .
C1 C 0.5012(4) 0.8948(4) 0.8973(3) 0.0118(11) Uani 1 1 d .
C2 C 0.4155(4) 0.7815(4) 0.9301(4) 0.0108(11) Uani 1 1 d .
H2 H 0.4154 0.7814 0.9975 0.013 Uiso 1 1 calc R
C3 C 0.4492(4) 0.6992(4) 0.8969(4) 0.0125(11) Uani 1 1 d .
H3 H 0.4516 0.6998 0.8296 0.015 Uiso 1 1 calc R
C4 C 0.5595(4) 0.7243(4) 0.9345(4) 0.0132(11) Uani 1 1 d .
O1 O 0.5848(3) 0.9440(3) 0.9456(3) 0.0169(9) Uani 1 1 d .
O2 O 0.4867(3) 0.9308(3) 0.8231(3) 0.0174(8) Uani 1 1 d .
O3 O 0.6261(3) 0.7177(3) 0.8821(3) 0.0189(9) Uani 1 1 d .
O4 O 0.5759(3) 0.7455(3) 1.0184(3) 0.0184(9) Uani 1 1 d .
O1W O 0.8033(3) 1.0060(4) 0.9927(3) 0.0238(10) Uani 1 1 d D
H1WA H 0.7824 1.0129 1.0434 0.029 Uiso 1 1 calc RD
H1WB H 0.7919 0.9400 0.9940 0.029 Uiso 1 1 d RD
O2W O 0.6867(3) 1.1364(3) 0.8033(3) 0.0208(9) Uani 1 1 d .
H2WA H 0.6801 1.1033 0.7530 0.025 Uiso 1 1 d R
H2WB H 0.6245 1.1191 0.8244 0.025 Uiso 1 1 d R
O3W O 0.6113(9) 1.0161(9) 0.7284(8) 0.061(4) Uani 0.50 1 d P
H3WA H 0.5559 1.0081 0.6994 0.073 Uiso 0.50 1 d PR
H3WB H 0.6786 1.0417 0.7193 0.073 Uiso 0.50 1 d PR

loop_
_atom_site_aniso_label
_atom_site_aniso_U_11
_atom_site_aniso_U_22
_atom_site_aniso_U_33
_atom_site_aniso_U_23
_atom_site_aniso_U_13
_atom_site_aniso_U_12
Ni1 0.0130(4) 0.0127(4) 0.0147(5) 0.0006(3) 0.0010(3) 0.0056(3)
C1 0.012(3) 0.010(3) 0.016(3) 0.001(2) 0.004(2) 0.007(2)
C2 0.009(2) 0.008(3) 0.015(3) 0.000(2) 0.000(2) 0.004(2)
C3 0.012(3) 0.010(3) 0.017(3) -0.001(2) 0.001(2) 0.006(2)
C4 0.012(3) 0.007(2) 0.020(3) 0.001(2) -0.001(2) 0.004(2)
O1 0.0095(19) 0.017(2) 0.015(2) 0.0023(16) -0.0019(15) -0.0002(16)
O2 0.0132(19) 0.020(2) 0.018(2) 0.0053(16) -0.0003(16) 0.0078(17)
O3 0.014(2) 0.022(2) 0.021(2) -0.0056(17) 0.0004(16) 0.0096(17)
O4 0.020(2) 0.029(2) 0.014(2) -0.0028(17) -0.0027(16) 0.0186(19)
O1W 0.027(2) 0.028(2) 0.022(2) 0.0097(18) 0.0079(18) 0.018(2)
O2W 0.019(2) 0.024(2) 0.019(2) 0.0013(17) -0.0019(17) 0.0103(18)
O3W 0.040(7) 0.064(9) 0.071(10) 0.000(6) -0.004(6) 0.022(6)

loop_
_atom_type_symbol
_atom_type_description
_atom_type_scat_dispersion_real
_atom_type_scat_dispersion_imag
_atom_type_scat_source
C C 0.0033 0.0016 'International Tables Vol C Tables 4.2.6.8 and 6.1.1.4'
H H 0.0000 0.0000 'International Tables Vol C Tables 4.2.6.8 and 6.1.1.4'
O O 0.0106 0.0060 'International Tables Vol C Tables 4.2.6.8 and 6.1.1.4'
Ni Ni 0.3393 1.1124 'International Tables Vol C Tables 4.2.6.8 and 6.1.1.4'

loop_
_geom_angle_atom_site_label_1
_geom_angle_atom_site_label_2
_geom_angle_atom_site_label_3
_geom_angle
_geom_angle_site_symmetry_1
_geom_angle_site_symmetry_3
O4 Ni1 O1 90.82(16) 11_567 .
O4 Ni1 O3 168.53(16) 11_567 16_666
O1 Ni1 O3 89.84(15) . 16_666
O4 Ni1 O1W 87.35(17) 11_567 .
O1 Ni1 O1W 88.18(16) . .
O3 Ni1 O1W 104.12(17) 16_666 .
O4 Ni1 O2W 81.75(16) 11_567 .
O1 Ni1 O2W 99.79(16) . .
O3 Ni1 O2W 86.85(16) 16_666 .
O1W Ni1 O2W 166.54(17) . .
O4 Ni1 O2 91.69(15) 11_567 18_656
O1 Ni1 O2 173.88(16) . 18_656
O3 Ni1 O2 88.80(15) 16_666 18_656
O1W Ni1 O2 86.36(16) . 18_656
O2W Ni1 O2 86.10(16) . 18_656
O1 C1 O2 123.9(5) . .
O1 C1 C2 116.6(4) . .
O2 C1 C2 119.4(5) . .
C1 C2 C3 112.2(4) . 2_665
C1 C2 C3 108.4(4) . .
C3 C2 C3 111.5(5) 2_665 .
C1 C2 H2 108.2 . .
C3 C2 H2 108.2 2_665 .
C3 C2 H2 108.2 . .
C4 C3 C2 107.0(4) . 3_565
C4 C3 C2 112.5(4) . .
C2 C3 C2 109.9(5) 3_565 .
C4 C3 H3 109.1 . .
C2 C3 H3 109.1 3_565 .
C2 C3 H3 109.1 . .
O4 C4 O3 123.6(5) . .
O4 C4 C3 116.9(4) . .
O3 C4 C3 119.5(5) . .
C1 O1 Ni1 122.9(3) . .
C1 O2 Ni1 137.2(4) . 17_456
C4 O3 Ni1 130.3(4) . 16_666
C4 O4 Ni1 130.9(3) . 12_657
Ni1 O1W H1WA 109.5 . .
Ni1 O1W H1WB 120.5 . .
H1WA O1W H1WB 103.2 . .
Ni1 O2W H2WA 101.4 . .
Ni1 O2W H2WB 101.1 . .
H2WA O2W H2WB 109.9 . .
H2WA O3W H3WA 121.0 . .
H2WA O3W H3WB 55.6 . .
H3WA O3W H3WB 138.9 . .

loop_
_geom_bond_atom_site_label_1
_geom_bond_atom_site_label_2
_geom_bond_distance
_geom_bond_site_symmetry_2
Ni1 O4 2.044(4) 11_567
Ni1 O1 2.047(4) .
Ni1 O3 2.061(4) 16_666
Ni1 O1W 2.067(4) .
Ni1 O2W 2.074(4) .
Ni1 O2 2.081(4) 18_656
C1 O1 1.254(6) .
C1 O2 1.255(6) .
C1 C2 1.535(7) .
C2 C3 1.540(7) 2_665
C2 C3 1.550(7) .
C2 H2 0.9800 .
C3 C4 1.529(7) .
C3 C2 1.540(7) 3_565
C3 H3 0.9800 .
C4 O4 1.252(6) .
C4 O3 1.258(6) .
O2 Ni1 2.080(4) 17_456
O3 Ni1 2.061(4) 16_666
O4 Ni1 2.045(4) 12_657
O1W H1WA 0.8200 .
O1W H1WB 0.8707 .
O2W H2WA 0.8500 .
O2W H2WB 0.8501 .
O3W H2WA 1.1896 .
O3W H3WA 0.8499 .
O3W H3WB 0.8500 .

loop_
_geom_hbond_atom_site_label_D
_geom_hbond_atom_site_label_H
_geom_hbond_atom_site_label_A
_geom_hbond_distance_DH
_geom_hbond_distance_HA
_geom_hbond_distance_DA
_geom_hbond_angle_DHA
_geom_hbond_site_symmetry_A
O1W H1WA O3W 0.82 1.67 2.136(12) 113.7 5_665
O1W H1WA O3 0.82 2.08 2.790(6) 145.1 11_567
O1W H1WA O2 0.82 2.25 2.788(6) 123.0 5_665
O1W H1WB O1W 0.87 2.00 2.856(4) 168.0 12_657
O2W H2WA O3W 0.85 1.19 1.855(12) 130.1 .
O2W H2WA O1 0.85 2.09 2.899(5) 158.4 9_564
O2W H2WB O2W 0.85 2.26 3.086(5) 164.5 17_456
O2W H2WB O2 0.85 2.41 2.906(6) 118.1 .
O3W H3WA O4 0.85 1.70 2.357(13) 132.1 9_564
